data_1572019
loop_
_publ_author_name
'Krieft, Jonas'
'Trapp, Pia C.'
'Vishnevskiy, Yury V.'
'Neumann, Beate'
'Stammler, Hans-Georg'
'Lamm, Jan-Hendrik'
'Mitzel, Norbert W.'

_publ_section_title
;
 A geminal antimony(iii)/phosphorus(iii) frustrated Lewis pair.
;
_journal_issue 30
_journal_name_full 'Chemical science'
_journal_page_first 12118
_journal_page_last 12125
_journal_paper_doi 10.1039/d4sc02785j
_journal_volume 15
_journal_year 2024
_chemical_formula_moiety 'C20 H25 F10 N O P Sb'
_chemical_formula_sum 'C20 H25 F10 N O P Sb'
_chemical_formula_weight 638.13
_space_group_crystal_system monoclinic
_space_group_IT_number 14
_space_group_name_Hall '-P 2ybc'
_space_group_name_H-M_alt 'P 1 21/c 1'
_atom_sites_solution_hydrogens geom
_atom_sites_solution_primary dual
_audit_creation_date 2022-10-27
_audit_creation_method
;
Olex2 1.5-ac5-024
(compiled 2022.04.12 svn.rca3783a0 for Rigaku Oxford Diffraction, GUI svn.r6498)
;
_audit_update_record
;
2024-04-23 deposited with the CCDC.	2024-07-01 downloaded from the CCDC.
;
_cell_angle_alpha 90
_cell_angle_beta 106.7040(10)
_cell_angle_gamma 90
_cell_formula_units_Z 4
_cell_length_a 15.3875(2)
_cell_length_b 11.51690(10)
_cell_length_c 14.6407(2)
_cell_measurement_reflns_used 63902
_cell_measurement_temperature 100.01(13)
_cell_measurement_theta_max 34.0540
_cell_measurement_theta_min 2.2650
_cell_volume 2485.09(5)
_computing_cell_refinement 'CrysAlisPro 1.171.42.72a (Rigaku OD, 2022)'
_computing_data_collection 'CrysAlisPro 1.171.42.72a (Rigaku OD, 2022)'
_computing_data_reduction 'CrysAlisPro 1.171.42.72a (Rigaku OD, 2022)'
_computing_molecular_graphics 'Olex2 1.5-ac5-024 (Dolomanov et al., 2009)'
_computing_publication_material 'Olex2 1.5-ac5-024 (Dolomanov et al., 2009)'
_computing_structure_refinement 'SHELXL 2018/3 (Sheldrick, 2015)'
_computing_structure_solution 'SHELXT 2018/2 (Sheldrick, 2018)'
_diffrn_ambient_environment N~2~
_diffrn_ambient_temperature 100.01(13)
_diffrn_detector 'CCD plate'
_diffrn_detector_area_resol_mean 8.0951
_diffrn_detector_type Eos
_diffrn_measured_fraction_theta_full 1.000
_diffrn_measured_fraction_theta_max 0.972
_diffrn_measurement_details
;
List of Runs (angles in degrees, time in seconds):

  # Type    Start    End  Width  t~exp~   \w     \q     \k     \f   Frames
#--------------------------------------------------------------------------
  1  \w    -42.00  -1.00   1.00   29.00    --  -30.87 -76.00-167.55   41
  2  \w   -100.00  -9.00   1.00   29.00    --  -30.87 -57.00 -90.00   91
  3  \w   -103.00  -5.00   1.00   29.00    --  -30.87 -38.00 -60.00   98
  4  \w   -100.00  -9.00   1.00   29.00    --  -30.87 -57.00  60.00   91
  5  \w   -107.00 -37.00   1.00   29.00    --  -30.87 178.00   0.00   70
  6  \w    -15.00  11.00   1.00   29.00    --  -30.87-101.00 118.95   26
  7  \w    -16.00  10.00   1.00   29.00    --  -30.87 -98.00-117.61   26
  8  \w    -18.00   9.00   1.00   29.00    --  -30.87 -97.00   0.25   27
  9  \w   -103.00  -5.00   1.00   29.00    --  -30.87 -38.00 120.00   98
 10  \w    -15.00  72.00   1.00   29.00    --   31.03 -99.00  30.00   87
 11  \w    -38.00  52.00   1.00   29.00    --   31.03 -57.00 -90.00   90
 12  \w    -15.00  72.00   1.00   29.00    --   31.03 -99.00-150.00   87
 13  \w    -42.00 104.00   1.00   29.00    --   31.03   0.00 -60.00  146
 14  \w    -41.00  57.00   1.00   29.00    --   31.03 -38.00 150.00   98
 15  \w    -15.00  11.00   1.00   29.00    --  -30.87-100.00  91.51   26
 16  \w   -100.00  -9.00   1.00   29.00    --  -30.87 -57.00  30.00   91
 17  \w   -103.00  -5.00   1.00   29.00    --  -30.87 -38.00-120.00   98
 18  \w   -107.00 -37.00   1.00   29.00    --  -30.87 178.00  30.00   70
 19  \w   -107.00 -37.00   1.00   29.00    --  -30.87 178.00-180.00   70
 20  \w    -12.00  14.00   1.00   29.00    --   31.03 104.00 -15.19   26
 21  \w    -41.00  57.00   1.00   29.00    --   31.03 -38.00 -30.00   98
 22  \w    -15.00  72.00   1.00   29.00    --   31.03 -99.00  60.00   87
 23  \w     11.00 100.00   1.00   29.00    --   31.03  57.00  90.00   89
 24  \w     -9.00  20.00   1.00   29.00    --   31.03  95.00 171.02   29
 25  \w    -12.00  14.00   1.00   29.00    --   31.03 103.00 -63.15   26
 26  \w    -15.00  72.00   1.00   29.00    --   31.03 -99.00 -60.00   87
 27  \w     -8.00  22.00   1.00   29.00    --   31.03  93.00  45.35   30
 28  \w    -42.00  68.00   1.00   29.00    --   31.03   0.00-150.00  110
 29  \w    -42.00 104.00   1.00   29.00    --   31.03   0.00-180.00  146
;
_diffrn_measurement_device 'four-circle diffractometer'
_diffrn_measurement_device_type 'SuperNova, Single source at offset/far, Eos'
_diffrn_measurement_method '\w scans'
_diffrn_orient_matrix_type 'CrysAlisPro convention (1999,Acta A55,543-557)'
_diffrn_orient_matrix_UB_11 0.0449333000
_diffrn_orient_matrix_UB_12 0.0211150000
_diffrn_orient_matrix_UB_13 0.0084270000
_diffrn_orient_matrix_UB_21 0.0033886000
_diffrn_orient_matrix_UB_22 0.0069825000
_diffrn_orient_matrix_UB_23 0.0490254000
_diffrn_orient_matrix_UB_31 0.0169374000
_diffrn_orient_matrix_UB_32 -0.0574261000
_diffrn_orient_matrix_UB_33 0.0090703000
_diffrn_radiation_monochromator mirror
_diffrn_radiation_probe x-ray
_diffrn_radiation_type 'Mo K\a'
_diffrn_radiation_wavelength 0.71073
_diffrn_reflns_av_R_equivalents 0.0667
_diffrn_reflns_av_unetI/netI 0.0253
_diffrn_reflns_Laue_measured_fraction_full 1.000
_diffrn_reflns_Laue_measured_fraction_max 0.972
_diffrn_reflns_limit_h_max 24
_diffrn_reflns_limit_h_min -24
_diffrn_reflns_limit_k_max 18
_diffrn_reflns_limit_k_min -17
_diffrn_reflns_limit_l_max 23
_diffrn_reflns_limit_l_min -23
_diffrn_reflns_number 147790
_diffrn_reflns_point_group_measured_fraction_full 1.000
_diffrn_reflns_point_group_measured_fraction_max 0.972
_diffrn_reflns_theta_full 25.242
_diffrn_reflns_theta_max 34.392
_diffrn_reflns_theta_min 2.244
_diffrn_source 'micro-focus sealed X-ray tube'
_diffrn_source_type 'SuperNova (Mo) X-ray Source'
_exptl_absorpt_coefficient_mu 1.262
_exptl_absorpt_correction_T_max 1.000
_exptl_absorpt_correction_T_min 0.742
_exptl_absorpt_correction_type gaussian
_exptl_absorpt_process_details
;
CrysAlisPro 1.171.42.72a (Rigaku Oxford Diffraction, 2022)
Numerical absorption correction based on gaussian integration over
a multifaceted crystal model
Empirical absorption correction using spherical harmonics,
implemented in SCALE3 ABSPACK scaling algorithm.
;
_exptl_crystal_colour 'clear colourless'
_exptl_crystal_colour_lustre clear
_exptl_crystal_colour_primary colourless
_exptl_crystal_density_diffrn 1.706
_exptl_crystal_description plate
_exptl_crystal_F_000 1264
_exptl_crystal_size_max 0.15
_exptl_crystal_size_mid 0.12
_exptl_crystal_size_min 0.03
_refine_diff_density_max 1.642
_refine_diff_density_min -0.906
_refine_diff_density_rms 0.108
_refine_ls_extinction_method none
_refine_ls_goodness_of_fit_ref 1.108
_refine_ls_hydrogen_treatment constr
_refine_ls_matrix_type full
_refine_ls_number_parameters 313
_refine_ls_number_reflns 10161
_refine_ls_number_restraints 0
_refine_ls_restrained_S_all 1.108
_refine_ls_R_factor_all 0.0337
_refine_ls_R_factor_gt 0.0287
_refine_ls_shift/su_max 0.003
_refine_ls_shift/su_mean 0.000
_refine_ls_structure_factor_coef Fsqd
_refine_ls_weighting_details 'w=1/[\s^2^(Fo^2^)+(0.0352P)^2^+1.1370P] where P=(Fo^2^+2Fc^2^)/3'
_refine_ls_weighting_scheme calc
_refine_ls_wR_factor_gt 0.0709
_refine_ls_wR_factor_ref 0.0739
_reflns_Friedel_coverage 0.000
_reflns_number_gt 9052
_reflns_number_total 10161
_reflns_threshold_expression 'I > 2\s(I)'
_cod_data_source_file d4sc02785j2.cif
_cod_data_source_block 4
_cod_depositor_comments 'Adding full bibliography for 1572016--1572022.cif.'
_cod_database_code 1572019
_shelx_shelxl_version_number 2018/3
_chemical_oxdiff_formula C20H25F10NOPSb
_shelx_space_group_comment
;
The symmetry employed for this shelxl refinement is uniquely defined
by the following loop, which should always be used as a source of
symmetry information in preference to the above space-group names.
They are only intended as comments.
;
_shelx_estimated_absorpt_t_max 0.963
_shelx_estimated_absorpt_t_min 0.833
_olex2_refinement_description
;
1. Fixed Uiso
 At 1.2 times of:
  All C(H) groups, All C(H,H) groups
 At 1.5 times of:
  All C(H,H,H) groups
2.a Secondary CH2 refined with riding coordinates:
 C5(H5A,H5B)
2.b Aromatic/amide H refined with riding coordinates:
 C16(H16), C17(H17), C18(H18), C19(H19), C20(H20)
2.c Idealised Me refined as rotating group:
 C7(H7A,H7B,H7C), C8(H8A,H8B,H8C), C9(H9A,H9B,H9C), C11(H11A,H11B,H11C),
 C12(H12A,H12B,H12C), C13(H13A,H13B,H13C)
;
_olex2_date_sample_data_collection 2022-10-25
_olex2_submission_special_instructions 'No special instructions were received'
_oxdiff_exptl_absorpt_empirical_details
;
Empirical correction (ABSPACK) includes:
- Absorption correction using spherical harmonics
- Frame scaling
- Detector area scaling
;
_oxdiff_exptl_absorpt_empirical_full_max 1.576
_oxdiff_exptl_absorpt_empirical_full_min 0.682

loop_
_space_group_symop_operation_xyz
'x, y, z'
'-x, y+1/2, -z+1/2'
'-x, -y, -z'
'x, -y-1/2, z-1/2'

loop_
_atom_site_label
_atom_site_type_symbol
_atom_site_fract_x
_atom_site_fract_y
_atom_site_fract_z
_atom_site_U_iso_or_equiv
_atom_site_adp_type
_atom_site_occupancy
_atom_site_site_symmetry_order
_atom_site_calc_flag
_atom_site_refinement_flags_posn
_atom_site_refinement_flags_adp
_atom_site_refinement_flags_occupancy
_atom_site_disorder_assembly
_atom_site_disorder_group
Sb1 Sb 0.64497(2) 0.67547(2) 0.56822(2) 0.01451(3) Uani 1 1 d . . . . .
P1 P 0.82777(2) 0.84373(3) 0.60390(2) 0.01379(6) Uani 1 1 d . . . . .
F1 F 0.69074(7) 0.53358(9) 0.75027(6) 0.0273(2) Uani 1 1 d . . . . .
F2 F 0.79224(6) 0.50892(9) 0.67477(7) 0.02638(19) Uani 1 1 d . . . . .
F3 F 0.67475(9) 0.37962(9) 0.54101(8) 0.0355(3) Uani 1 1 d . . . . .
F4 F 0.68709(9) 0.31869(9) 0.68303(9) 0.0350(3) Uani 1 1 d . . . . .
F5 F 0.56752(7) 0.41218(10) 0.60562(9) 0.0349(2) Uani 1 1 d . . . . .
F6 F 0.50549(7) 0.62067(9) 0.67784(9) 0.0334(2) Uani 1 1 d . . . . .
F7 F 0.60839(7) 0.73905(9) 0.76586(7) 0.0283(2) Uani 1 1 d . . . . .
F8 F 0.44335(9) 0.80103(12) 0.55189(9) 0.0432(3) Uani 1 1 d . . . . .
F9 F 0.44164(9) 0.83545(11) 0.69594(11) 0.0426(3) Uani 1 1 d . . . . .
F10 F 0.54321(8) 0.91404(9) 0.64122(9) 0.0336(2) Uani 1 1 d . . . . .
O1 O 0.90703(8) 0.73930(10) 0.48665(8) 0.0240(2) Uani 1 1 d . . . . .
N1 N 0.77871(8) 0.64774(10) 0.50896(8) 0.0160(2) Uani 1 1 d . . . . .
C1 C 0.70142(10) 0.52151(13) 0.66133(10) 0.0189(2) Uani 1 1 d . . . . .
C2 C 0.65707(12) 0.40579(13) 0.62224(11) 0.0234(3) Uani 1 1 d . . . . .
C3 C 0.55994(10) 0.71373(14) 0.67344(11) 0.0211(3) Uani 1 1 d . . . . .
C4 C 0.49564(11) 0.81661(14) 0.64100(13) 0.0255(3) Uani 1 1 d . . . . .
C5 C 0.74215(9) 0.79681(12) 0.65672(9) 0.0161(2) Uani 1 1 d . . . . .
H5A H 0.708961 0.865700 0.669484 0.019 Uiso 1 1 calc R U . . .
H5B H 0.771915 0.759361 0.718688 0.019 Uiso 1 1 calc R U . . .
C6 C 0.78720(10) 0.97659(12) 0.53264(10) 0.0188(2) Uani 1 1 d . . . . .
C7 C 0.69060(11) 0.94896(14) 0.46940(11) 0.0229(3) Uani 1 1 d . . . . .
H7A H 0.691413 0.876359 0.434747 0.034 Uiso 1 1 calc R U . . .
H7B H 0.669177 1.012260 0.423735 0.034 Uiso 1 1 calc R U . . .
H7C H 0.649792 0.940707 0.509525 0.034 Uiso 1 1 calc R U . . .
C8 C 0.78405(13) 1.08121(14) 0.59648(12) 0.0278(3) Uani 1 1 d . . . . .
H8A H 0.748776 1.061054 0.640312 0.042 Uiso 1 1 calc R U . . .
H8B H 0.755430 1.147053 0.556727 0.042 Uiso 1 1 calc R U . . .
H8C H 0.845920 1.102350 0.633191 0.042 Uiso 1 1 calc R U . . .
C9 C 0.84707(13) 1.00519(16) 0.46757(12) 0.0288(3) Uani 1 1 d . . . . .
H9A H 0.908221 1.025696 0.506813 0.043 Uiso 1 1 calc R U . . .
H9B H 0.820759 1.070756 0.426170 0.043 Uiso 1 1 calc R U . . .
H9C H 0.850357 0.937342 0.428304 0.043 Uiso 1 1 calc R U . . .
C10 C 0.93682(10) 0.85274(13) 0.69926(10) 0.0180(2) Uani 1 1 d . . . . .
C11 C 0.92387(11) 0.91973(15) 0.78515(11) 0.0243(3) Uani 1 1 d . . . . .
H11A H 0.904948 0.999472 0.765924 0.036 Uiso 1 1 calc R U . . .
H11B H 0.981226 0.921015 0.836327 0.036 Uiso 1 1 calc R U . . .
H11C H 0.877187 0.881424 0.807975 0.036 Uiso 1 1 calc R U . . .
C12 C 1.01091(11) 0.91007(15) 0.66318(12) 0.0256(3) Uani 1 1 d . . . . .
H12A H 1.014060 0.871341 0.604613 0.038 Uiso 1 1 calc R U . . .
H12B H 1.069571 0.903103 0.711943 0.038 Uiso 1 1 calc R U . . .
H12C H 0.996365 0.992345 0.649966 0.038 Uiso 1 1 calc R U . . .
C13 C 0.96522(11) 0.72697(14) 0.72933(12) 0.0269(3) Uani 1 1 d . . . . .
H13A H 0.916782 0.688393 0.749091 0.040 Uiso 1 1 calc R U . . .
H13B H 1.020957 0.727494 0.782667 0.040 Uiso 1 1 calc R U . . .
H13C H 0.975979 0.684988 0.675378 0.040 Uiso 1 1 calc R U . . .
C14 C 0.84192(9) 0.72852(12) 0.52030(9) 0.0165(2) Uani 1 1 d . . . . .
C15 C 0.78703(9) 0.54662(11) 0.45570(9) 0.0160(2) Uani 1 1 d . . . . .
C16 C 0.86515(10) 0.47782(12) 0.48399(10) 0.0190(2) Uani 1 1 d . . . . .
H16 H 0.915165 0.502462 0.535150 0.023 Uiso 1 1 calc R U . . .
C17 C 0.87007(11) 0.37379(13) 0.43781(10) 0.0222(3) Uani 1 1 d . . . . .
H17 H 0.923114 0.327198 0.457814 0.027 Uiso 1 1 calc R U . . .
C18 C 0.79732(12) 0.33770(13) 0.36217(11) 0.0234(3) Uani 1 1 d . . . . .
H18 H 0.800658 0.266506 0.330576 0.028 Uiso 1 1 calc R U . . .
C19 C 0.71958(11) 0.40628(13) 0.33293(10) 0.0214(3) Uani 1 1 d . . . . .
H19 H 0.670089 0.381834 0.281127 0.026 Uiso 1 1 calc R U . . .
C20 C 0.71409(10) 0.51096(12) 0.37952(10) 0.0180(2) Uani 1 1 d . . . . .
H20 H 0.661040 0.557536 0.359462 0.022 Uiso 1 1 calc R U . . .

loop_
_atom_site_aniso_label
_atom_site_aniso_U_11
_atom_site_aniso_U_22
_atom_site_aniso_U_33
_atom_site_aniso_U_23
_atom_site_aniso_U_13
_atom_site_aniso_U_12
Sb1 0.01330(5) 0.01537(5) 0.01424(5) -0.00026(3) 0.00296(3) -0.00032(3)
P1 0.01448(15) 0.01471(14) 0.01259(13) -0.00090(11) 0.00454(11) -0.00085(11)
F1 0.0375(5) 0.0293(5) 0.0153(4) 0.0024(3) 0.0080(4) 0.0025(4)
F2 0.0186(4) 0.0283(5) 0.0297(5) 0.0081(4) 0.0029(4) 0.0041(4)
F3 0.0595(8) 0.0248(5) 0.0281(5) -0.0059(4) 0.0223(5) -0.0103(5)
F4 0.0489(7) 0.0208(5) 0.0355(6) 0.0112(4) 0.0122(5) 0.0031(4)
F5 0.0268(5) 0.0288(5) 0.0466(6) -0.0013(5) 0.0068(5) -0.0086(4)
F6 0.0295(5) 0.0268(5) 0.0518(7) -0.0027(5) 0.0242(5) -0.0062(4)
F7 0.0334(5) 0.0340(5) 0.0198(4) -0.0020(4) 0.0113(4) 0.0022(4)
F8 0.0294(6) 0.0476(7) 0.0429(7) -0.0132(5) -0.0052(5) 0.0143(5)
F9 0.0389(7) 0.0424(7) 0.0587(8) 0.0010(5) 0.0336(6) 0.0112(5)
F10 0.0293(5) 0.0230(5) 0.0499(7) 0.0010(4) 0.0138(5) 0.0019(4)
O1 0.0242(5) 0.0237(5) 0.0289(5) -0.0068(4) 0.0156(4) -0.0037(4)
N1 0.0168(5) 0.0163(5) 0.0147(5) -0.0023(4) 0.0040(4) 0.0004(4)
C1 0.0198(6) 0.0198(6) 0.0161(5) 0.0015(4) 0.0037(5) 0.0007(5)
C2 0.0309(8) 0.0180(6) 0.0229(6) 0.0038(5) 0.0101(6) -0.0004(5)
C3 0.0190(6) 0.0224(6) 0.0248(6) -0.0023(5) 0.0108(5) -0.0020(5)
C4 0.0192(7) 0.0274(8) 0.0318(8) -0.0044(6) 0.0100(6) 0.0015(5)
C5 0.0170(6) 0.0181(5) 0.0144(5) -0.0020(4) 0.0062(4) -0.0032(5)
C6 0.0229(6) 0.0166(6) 0.0174(5) 0.0010(4) 0.0069(5) 0.0016(5)
C7 0.0233(7) 0.0234(7) 0.0194(6) 0.0032(5) 0.0019(5) 0.0038(5)
C8 0.0389(9) 0.0170(6) 0.0269(7) -0.0014(5) 0.0083(7) 0.0031(6)
C9 0.0334(8) 0.0294(8) 0.0278(7) 0.0109(6) 0.0152(7) 0.0021(6)
C10 0.0157(6) 0.0201(6) 0.0169(5) -0.0021(5) 0.0026(4) -0.0017(5)
C11 0.0238(7) 0.0299(7) 0.0178(6) -0.0063(5) 0.0036(5) -0.0046(6)
C12 0.0194(7) 0.0305(8) 0.0272(7) -0.0061(6) 0.0071(5) -0.0079(6)
C13 0.0232(7) 0.0249(7) 0.0276(7) 0.0040(6) -0.0008(6) 0.0029(6)
C14 0.0184(6) 0.0170(6) 0.0144(5) -0.0015(4) 0.0054(4) 0.0009(4)
C15 0.0190(6) 0.0152(5) 0.0143(5) -0.0008(4) 0.0055(4) -0.0003(4)
C16 0.0204(6) 0.0198(6) 0.0158(5) -0.0003(4) 0.0038(5) 0.0032(5)
C17 0.0265(7) 0.0194(6) 0.0216(6) 0.0013(5) 0.0083(5) 0.0061(5)
C18 0.0328(8) 0.0169(6) 0.0229(7) -0.0032(5) 0.0116(6) 0.0001(5)
C19 0.0254(7) 0.0212(6) 0.0179(6) -0.0043(5) 0.0067(5) -0.0041(5)
C20 0.0185(6) 0.0191(6) 0.0162(5) -0.0020(4) 0.0043(4) -0.0011(5)

loop_
_atom_type_symbol
_atom_type_description
_atom_type_scat_dispersion_real
_atom_type_scat_dispersion_imag
_atom_type_scat_source
C C 0.0033 0.0016 'International Tables Vol C Tables 4.2.6.8 and 6.1.1.4'
H H 0.0000 0.0000 'International Tables Vol C Tables 4.2.6.8 and 6.1.1.4'
F F 0.0171 0.0103 'International Tables Vol C Tables 4.2.6.8 and 6.1.1.4'
N N 0.0061 0.0033 'International Tables Vol C Tables 4.2.6.8 and 6.1.1.4'
O O 0.0106 0.0060 'International Tables Vol C Tables 4.2.6.8 and 6.1.1.4'
P P 0.1023 0.0942 'International Tables Vol C Tables 4.2.6.8 and 6.1.1.4'
Sb Sb -0.5866 1.5461 'International Tables Vol C Tables 4.2.6.8 and 6.1.1.4'

loop_
_exptl_crystal_face_index_h
_exptl_crystal_face_index_k
_exptl_crystal_face_index_l
_exptl_crystal_face_perp_dist
-1 0 0 0.0147
1 0 0 0.0147
-3 5 2 0.0719
-2 -1 5 0.0608
2 1 -5 0.0608
-2 -5 -1 0.0498

loop_
_geom_angle_atom_site_label_1
_geom_angle_atom_site_label_2
_geom_angle_atom_site_label_3
_geom_angle
_geom_angle_site_symmetry_1
_geom_angle_site_symmetry_3
_geom_angle_publ_flag
C1 Sb1 N1 84.01(5) . . ?
C1 Sb1 C3 86.62(5) . . ?
C3 Sb1 N1 159.66(5) . . ?
C5 Sb1 N1 78.08(4) . . ?
C5 Sb1 C1 93.76(5) . . ?
C5 Sb1 C3 84.58(5) . . ?
C5 P1 C6 108.72(7) . . ?
C5 P1 C10 108.11(6) . . ?
C5 P1 C14 107.97(6) . . ?
C6 P1 C14 107.59(6) . . ?
C10 P1 C6 117.59(7) . . ?
C10 P1 C14 106.50(6) . . ?
C14 N1 Sb1 121.45(9) . . ?
C14 N1 C15 117.68(12) . . ?
C15 N1 Sb1 120.75(9) . . ?
F1 C1 Sb1 111.45(9) . . ?
F1 C1 C2 106.39(12) . . ?
F2 C1 Sb1 111.86(9) . . ?
F2 C1 F1 105.83(11) . . ?
F2 C1 C2 106.85(12) . . ?
C2 C1 Sb1 113.95(9) . . ?
F3 C2 F4 107.83(13) . . ?
F3 C2 F5 108.46(14) . . ?
F3 C2 C1 110.37(12) . . ?
F4 C2 C1 111.95(13) . . ?
F5 C2 F4 107.80(13) . . ?
F5 C2 C1 110.31(13) . . ?
F6 C3 Sb1 110.44(10) . . ?
F6 C3 F7 106.54(12) . . ?
F6 C3 C4 105.67(12) . . ?
F7 C3 Sb1 116.21(9) . . ?
F7 C3 C4 105.11(12) . . ?
C4 C3 Sb1 112.15(10) . . ?
F8 C4 F10 106.90(15) . . ?
F8 C4 C3 110.75(13) . . ?
F9 C4 F8 107.91(15) . . ?
F9 C4 F10 107.33(13) . . ?
F9 C4 C3 113.55(15) . . ?
F10 C4 C3 110.12(13) . . ?
Sb1 C5 H5A 108.8 . . ?
Sb1 C5 H5B 108.8 . . ?
P1 C5 Sb1 113.62(6) . . ?
P1 C5 H5A 108.8 . . ?
P1 C5 H5B 108.8 . . ?
H5A C5 H5B 107.7 . . ?
C7 C6 P1 106.14(10) . . ?
C8 C6 P1 111.68(10) . . ?
C8 C6 C7 109.51(13) . . ?
C8 C6 C9 109.77(13) . . ?
C9 C6 P1 111.10(10) . . ?
C9 C6 C7 108.53(12) . . ?
C6 C7 H7A 109.5 . . ?
C6 C7 H7B 109.5 . . ?
C6 C7 H7C 109.5 . . ?
H7A C7 H7B 109.5 . . ?
H7A C7 H7C 109.5 . . ?
H7B C7 H7C 109.5 . . ?
C6 C8 H8A 109.5 . . ?
C6 C8 H8B 109.5 . . ?
C6 C8 H8C 109.5 . . ?
H8A C8 H8B 109.5 . . ?
H8A C8 H8C 109.5 . . ?
H8B C8 H8C 109.5 . . ?
C6 C9 H9A 109.5 . . ?
C6 C9 H9B 109.5 . . ?
C6 C9 H9C 109.5 . . ?
H9A C9 H9B 109.5 . . ?
H9A C9 H9C 109.5 . . ?
H9B C9 H9C 109.5 . . ?
C11 C10 P1 110.04(10) . . ?
C11 C10 C12 110.44(12) . . ?
C11 C10 C13 109.34(13) . . ?
C12 C10 P1 111.47(10) . . ?
C12 C10 C13 108.95(13) . . ?
C13 C10 P1 106.50(10) . . ?
C10 C11 H11A 109.5 . . ?
C10 C11 H11B 109.5 . . ?
C10 C11 H11C 109.5 . . ?
H11A C11 H11B 109.5 . . ?
H11A C11 H11C 109.5 . . ?
H11B C11 H11C 109.5 . . ?
C10 C12 H12A 109.5 . . ?
C10 C12 H12B 109.5 . . ?
C10 C12 H12C 109.5 . . ?
H12A C12 H12B 109.5 . . ?
H12A C12 H12C 109.5 . . ?
H12B C12 H12C 109.5 . . ?
C10 C13 H13A 109.5 . . ?
C10 C13 H13B 109.5 . . ?
C10 C13 H13C 109.5 . . ?
H13A C13 H13B 109.5 . . ?
H13A C13 H13C 109.5 . . ?
H13B C13 H13C 109.5 . . ?
O1 C14 P1 116.72(10) . . ?
O1 C14 N1 131.95(13) . . ?
N1 C14 P1 111.33(10) . . ?
C16 C15 N1 120.30(12) . . ?
C20 C15 N1 119.87(12) . . ?
C20 C15 C16 119.63(12) . . ?
C15 C16 H16 119.8 . . ?
C17 C16 C15 120.46(13) . . ?
C17 C16 H16 119.8 . . ?
C16 C17 H17 120.0 . . ?
C16 C17 C18 120.06(14) . . ?
C18 C17 H17 120.0 . . ?
C17 C18 H18 120.1 . . ?
C17 C18 C19 119.85(14) . . ?
C19 C18 H18 120.1 . . ?
C18 C19 H19 119.8 . . ?
C18 C19 C20 120.33(14) . . ?
C20 C19 H19 119.8 . . ?
C15 C20 C19 119.66(13) . . ?
C15 C20 H20 120.2 . . ?
C19 C20 H20 120.2 . . ?

loop_
_geom_bond_atom_site_label_1
_geom_bond_atom_site_label_2
_geom_bond_distance
_geom_bond_site_symmetry_2
_geom_bond_publ_flag
Sb1 N1 2.4731(12) . ?
Sb1 C1 2.2530(14) . ?
Sb1 C3 2.3318(14) . ?
Sb1 C5 2.1803(14) . ?
P1 C5 1.7920(14) . ?
P1 C6 1.8561(14) . ?
P1 C10 1.8517(14) . ?
P1 C14 1.8599(13) . ?
F1 C1 1.3655(16) . ?
F2 C1 1.3619(17) . ?
F3 C2 1.3286(18) . ?
F4 C2 1.3325(18) . ?
F5 C2 1.331(2) . ?
F6 C3 1.3733(18) . ?
F7 C3 1.3754(18) . ?
F8 C4 1.333(2) . ?
F9 C4 1.330(2) . ?
F10 C4 1.339(2) . ?
O1 C14 1.2432(17) . ?
N1 C14 1.3215(18) . ?
N1 C15 1.4278(17) . ?
C1 C2 1.531(2) . ?
C3 C4 1.529(2) . ?
C5 H5A 0.9900 . ?
C5 H5B 0.9900 . ?
C6 C7 1.542(2) . ?
C6 C8 1.534(2) . ?
C6 C9 1.539(2) . ?
C7 H7A 0.9800 . ?
C7 H7B 0.9800 . ?
C7 H7C 0.9800 . ?
C8 H8A 0.9800 . ?
C8 H8B 0.9800 . ?
C8 H8C 0.9800 . ?
C9 H9A 0.9800 . ?
C9 H9B 0.9800 . ?
C9 H9C 0.9800 . ?
C10 C11 1.536(2) . ?
C10 C12 1.537(2) . ?
C10 C13 1.540(2) . ?
C11 H11A 0.9800 . ?
C11 H11B 0.9800 . ?
C11 H11C 0.9800 . ?
C12 H12A 0.9800 . ?
C12 H12B 0.9800 . ?
C12 H12C 0.9800 . ?
C13 H13A 0.9800 . ?
C13 H13B 0.9800 . ?
C13 H13C 0.9800 . ?
C15 C16 1.3993(19) . ?
C15 C20 1.3974(19) . ?
C16 H16 0.9500 . ?
C16 C17 1.388(2) . ?
C17 H17 0.9500 . ?
C17 C18 1.393(2) . ?
C18 H18 0.9500 . ?
C18 C19 1.394(2) . ?
C19 H19 0.9500 . ?
C19 C20 1.400(2) . ?
C20 H20 0.9500 . ?

loop_
_geom_torsion_atom_site_label_1
_geom_torsion_atom_site_label_2
_geom_torsion_atom_site_label_3
_geom_torsion_atom_site_label_4
_geom_torsion
_geom_torsion_site_symmetry_1
_geom_torsion_site_symmetry_2
_geom_torsion_site_symmetry_3
_geom_torsion_site_symmetry_4
_geom_torsion_publ_flag
Sb1 N1 C14 P1 11.28(13) . . . . ?
Sb1 N1 C14 O1 -169.55(13) . . . . ?
Sb1 N1 C15 C16 -126.56(12) . . . . ?
Sb1 N1 C15 C20 48.36(16) . . . . ?
Sb1 C1 C2 F3 65.02(15) . . . . ?
Sb1 C1 C2 F4 -174.85(10) . . . . ?
Sb1 C1 C2 F5 -54.81(14) . . . . ?
Sb1 C3 C4 F8 53.93(16) . . . . ?
Sb1 C3 C4 F9 175.51(12) . . . . ?
Sb1 C3 C4 F10 -64.10(15) . . . . ?
F1 C1 C2 F3 -171.77(12) . . . . ?
F1 C1 C2 F4 -51.64(17) . . . . ?
F1 C1 C2 F5 68.39(15) . . . . ?
F2 C1 C2 F3 -59.05(16) . . . . ?
F2 C1 C2 F4 61.07(16) . . . . ?
F2 C1 C2 F5 -178.89(12) . . . . ?
F6 C3 C4 F8 -66.47(17) . . . . ?
F6 C3 C4 F9 55.12(18) . . . . ?
F6 C3 C4 F10 175.50(13) . . . . ?
F7 C3 C4 F8 -178.93(13) . . . . ?
F7 C3 C4 F9 -57.34(17) . . . . ?
F7 C3 C4 F10 63.04(16) . . . . ?
N1 C15 C16 C17 174.00(13) . . . . ?
N1 C15 C20 C19 -174.33(13) . . . . ?
C5 P1 C6 C7 -49.25(11) . . . . ?
C5 P1 C6 C8 70.03(13) . . . . ?
C5 P1 C6 C9 -167.04(11) . . . . ?
C5 P1 C10 C11 -48.41(12) . . . . ?
C5 P1 C10 C12 -171.29(11) . . . . ?
C5 P1 C10 C13 69.99(11) . . . . ?
C5 P1 C14 O1 -170.74(11) . . . . ?
C5 P1 C14 N1 8.57(12) . . . . ?
C6 P1 C5 Sb1 90.22(8) . . . . ?
C6 P1 C10 C11 75.08(12) . . . . ?
C6 P1 C10 C12 -47.80(13) . . . . ?
C6 P1 C10 C13 -166.51(10) . . . . ?
C6 P1 C14 O1 72.08(13) . . . . ?
C6 P1 C14 N1 -108.61(11) . . . . ?
C10 P1 C5 Sb1 -141.08(7) . . . . ?
C10 P1 C6 C7 -172.44(9) . . . . ?
C10 P1 C6 C8 -53.15(13) . . . . ?
C10 P1 C6 C9 69.77(13) . . . . ?
C10 P1 C14 O1 -54.83(13) . . . . ?
C10 P1 C14 N1 124.48(10) . . . . ?
C14 P1 C5 Sb1 -26.22(9) . . . . ?
C14 P1 C6 C7 67.44(11) . . . . ?
C14 P1 C6 C8 -173.28(11) . . . . ?
C14 P1 C6 C9 -50.35(13) . . . . ?
C14 P1 C10 C11 -164.23(10) . . . . ?
C14 P1 C10 C12 72.89(12) . . . . ?
C14 P1 C10 C13 -45.82(12) . . . . ?
C14 N1 C15 C16 57.43(18) . . . . ?
C14 N1 C15 C20 -127.66(14) . . . . ?
C15 N1 C14 P1 -172.74(9) . . . . ?
C15 N1 C14 O1 6.4(2) . . . . ?
C15 C16 C17 C18 0.6(2) . . . . ?
C16 C15 C20 C19 0.6(2) . . . . ?
C16 C17 C18 C19 0.0(2) . . . . ?
C17 C18 C19 C20 -0.3(2) . . . . ?
C18 C19 C20 C15 0.0(2) . . . . ?
C20 C15 C16 C17 -0.9(2) . . . . ?

loop_
_exptl_oxdiff_crystal_face_indexfrac_h
_exptl_oxdiff_crystal_face_indexfrac_k
_exptl_oxdiff_crystal_face_indexfrac_l
_exptl_oxdiff_crystal_face_x
_exptl_oxdiff_crystal_face_y
_exptl_oxdiff_crystal_face_z
-0.9954 -0.0007 -0.0061 -0.0448 -0.0037 -0.0169
0.9954 0.0007 0.0061 0.0448 0.0037 0.0169
-2.9998 4.9901 1.9936 -0.0126 0.1224 -0.3193
-2.0217 -1.0115 4.9895 -0.0702 0.2307 0.0691
2.0217 1.0115 -4.9895 0.0702 -0.2307 -0.0691
-1.9832 -4.9958 -1.0235 -0.2032 -0.0918 0.2440
